data_1542995
loop_
_publ_author_name
'Li, Ren-Hao'
'Ding, Cheng-Ke'
'Jiang, Ya-Nan'
'Ding, Zong-Cang'
'An, Xiao-Ming'
'Tang, Hai-Tao'
'Jing, Qi-Wei'
'Zhan, Zhuang-Ping'

_publ_section_title
;
 Synthesis of 5,6-Dihydropyrazolo[5,1-a]isoquinolines through
 Indium(III)-Promoted Halocyclizations of N-Propargylic
 Sulfonylhydrazones.
;
_journal_issue 7
_journal_name_full 'Organic letters'
_journal_page_first 1666
_journal_page_last 1669
_journal_paper_doi 10.1021/acs.orglett.6b00534
_journal_volume 18
_journal_year 2016
_chemical_formula_sum 'C24 H17 Br I N2'
_chemical_formula_weight 540.21
_chemical_name_systematic
; 
 ? 
;
_space_group_IT_number 14
_symmetry_cell_setting monoclinic
_symmetry_space_group_name_Hall '-P 2yn'
_symmetry_space_group_name_H-M 'P 1 21/n 1'
_atom_sites_solution_hydrogens geom
_atom_sites_solution_primary direct
_atom_sites_solution_secondary difmap
_audit_creation_method SHELXL-97
_cell_angle_alpha 90.00
_cell_angle_beta 92.488(4)
_cell_angle_gamma 90.00
_cell_formula_units_Z 4
_cell_length_a 12.496(3)
_cell_length_b 11.563(3)
_cell_length_c 13.831(3)
_cell_measurement_reflns_used 5223
_cell_measurement_temperature 200(2)
_cell_measurement_theta_max 27.46
_cell_measurement_theta_min 2.30
_cell_volume 1996.6(8)
_computing_structure_refinement 'SHELXL-97 (Sheldrick, 1997)'
_computing_structure_solution 'SHELXS-97 (Sheldrick, 1990)'
_diffrn_ambient_temperature 200(2)
_diffrn_measured_fraction_theta_full 0.989
_diffrn_measured_fraction_theta_max 0.989
_diffrn_measurement_device_type 'CCD area detector'
_diffrn_measurement_method 'phi and omega scans'
_diffrn_radiation_monochromator graphite
_diffrn_radiation_source 'fine-focus sealed tube'
_diffrn_radiation_type MoK\a
_diffrn_radiation_wavelength 0.71073
_diffrn_reflns_av_R_equivalents 0.0453
_diffrn_reflns_av_sigmaI/netI 0.0484
_diffrn_reflns_limit_h_max 15
_diffrn_reflns_limit_h_min -15
_diffrn_reflns_limit_k_max 14
_diffrn_reflns_limit_k_min -14
_diffrn_reflns_limit_l_max 17
_diffrn_reflns_limit_l_min -17
_diffrn_reflns_number 13143
_diffrn_reflns_theta_full 25.99
_diffrn_reflns_theta_max 25.99
_diffrn_reflns_theta_min 2.15
_exptl_absorpt_coefficient_mu 3.617
_exptl_absorpt_correction_T_max 1.0000
_exptl_absorpt_correction_T_min 0.357202
_exptl_absorpt_correction_type multi-scan
_exptl_crystal_colour colorless
_exptl_crystal_density_diffrn 1.797
_exptl_crystal_density_method 'not measured'
_exptl_crystal_description block
_exptl_crystal_F_000 1052
_exptl_crystal_size_max 0.4
_exptl_crystal_size_mid 0.3
_exptl_crystal_size_min 0.3
_refine_diff_density_max 1.613
_refine_diff_density_min -2.048
_refine_diff_density_rms 0.156
_refine_ls_extinction_method none
_refine_ls_goodness_of_fit_ref 1.042
_refine_ls_hydrogen_treatment mixed
_refine_ls_matrix_type full
_refine_ls_number_parameters 253
_refine_ls_number_reflns 3884
_refine_ls_number_restraints 0
_refine_ls_restrained_S_all 1.042
_refine_ls_R_factor_all 0.0485
_refine_ls_R_factor_gt 0.0457
_refine_ls_shift/su_max 0.003
_refine_ls_shift/su_mean 0.000
_refine_ls_structure_factor_coef Fsqd
_refine_ls_weighting_details 'calc w=1/[\s^2^(Fo^2^)+(0.0829P)^2^+1.8398P] where P=(Fo^2^+2Fc^2^)/3'
_refine_ls_weighting_scheme calc
_refine_ls_wR_factor_gt 0.1237
_refine_ls_wR_factor_ref 0.1256
_reflns_number_gt 3557
_reflns_number_total 3884
_reflns_threshold_expression >2sigma(I)
_cod_data_source_file ol6b00534_si_003.cif
_cod_data_source_block li704
_cod_original_sg_symbol_H-M P2(1)/n
_cod_database_code 1542995

loop_
_symmetry_equiv_pos_as_xyz
'x, y, z'
'-x+1/2, y+1/2, -z+1/2'
'-x, -y, -z'
'x-1/2, -y-1/2, z-1/2'

loop_
_atom_site_label
_atom_site_type_symbol
_atom_site_fract_x
_atom_site_fract_y
_atom_site_fract_z
_atom_site_U_iso_or_equiv
_atom_site_adp_type
_atom_site_occupancy
_atom_site_symmetry_multiplicity
_atom_site_calc_flag
_atom_site_refinement_flags
C21 C 0.4608(4) 0.5716(4) 0.8903(3) 0.0325(10) Uani 1 1 d .
H21A H 0.4140 0.5261 0.8526 0.039 Uiso 1 1 calc R
C20 C 0.5699(3) 0.5634(4) 0.8782(3) 0.0298(9) Uani 1 1 d .
H20A H 0.5959 0.5134 0.8321 0.036 Uiso 1 1 calc R
C9 C 0.7551(3) 0.6714(3) 0.7479(3) 0.0240(8) Uani 1 1 d .
C1 C 1.0284(4) 0.4373(4) 0.6628(3) 0.0326(10) Uani 1 1 d .
H1A H 1.0772 0.3845 0.6397 0.039 Uiso 1 1 calc R
N2 N 0.9496(3) 0.5524(3) 0.7534(2) 0.0239(7) Uani 1 1 d .
C6 C 0.6590(4) 0.7247(4) 0.5681(3) 0.0337(9) Uani 1 1 d .
H6A H 0.6258 0.7416 0.5083 0.040 Uiso 1 1 calc R
C19 C 0.6398(3) 0.6295(3) 0.9346(3) 0.0236(8) Uani 1 1 d .
C3 C 0.8889(3) 0.5513(3) 0.6711(3) 0.0240(8) Uani 1 1 d .
C23 C 0.4898(3) 0.7109(4) 1.0149(3) 0.0341(9) Uani 1 1 d .
H23A H 0.4632 0.7602 1.0613 0.041 Uiso 1 1 calc R
C24 C 0.5992(3) 0.7028(3) 1.0038(3) 0.0276(8) Uani 1 1 d .
H24A H 0.6459 0.7467 1.0430 0.033 Uiso 1 1 calc R
C5 C 0.7449(3) 0.6493(4) 0.5739(3) 0.0295(8) Uani 1 1 d .
H5A H 0.7694 0.6153 0.5180 0.035 Uiso 1 1 calc R
C7 C 0.6223(3) 0.7751(4) 0.6512(3) 0.0331(9) Uani 1 1 d .
H7A H 0.5650 0.8265 0.6472 0.040 Uiso 1 1 calc R
C10 C 0.8090(3) 0.6375(3) 0.8419(3) 0.0224(7) Uani 1 1 d .
C4 C 0.7945(3) 0.6242(3) 0.6633(3) 0.0238(8) Uani 1 1 d .
C8 C 0.6711(3) 0.7489(3) 0.7402(3) 0.0291(8) Uani 1 1 d .
H8A H 0.6469 0.7839 0.7957 0.035 Uiso 1 1 calc R
C11 C 0.9296(3) 0.6245(3) 0.8372(3) 0.0231(7) Uani 1 1 d .
H11A H 0.9558 0.5831 0.8953 0.028 Uiso 1 1 calc R
N1 N 1.0358(3) 0.4834(3) 0.7497(2) 0.0288(7) Uani 1 1 d .
H1B H 1.0848 0.4719 0.7942 0.035 Uiso 1 1 calc R
C18 C 0.7569(3) 0.6209(3) 0.9234(3) 0.0233(7) Uani 1 1 d .
C2 C 0.9395(3) 0.4766(3) 0.6099(3) 0.0299(9) Uani 1 1 d .
H2A H 0.9183 0.4570 0.5467 0.036 Uiso 1 1 calc R
C13 C 1.0896(3) 0.7477(4) 0.7995(3) 0.0324(10) Uani 1 1 d .
H13A H 1.1207 0.6829 0.7724 0.039 Uiso 1 1 calc R
C17 C 0.9414(3) 0.8391(4) 0.8717(3) 0.0316(9) Uani 1 1 d .
H17A H 0.8720 0.8360 0.8932 0.038 Uiso 1 1 calc R
C12 C 0.9868(3) 0.7401(3) 0.8342(3) 0.0259(8) Uani 1 1 d .
I1 I 0.839773(19) 0.57669(2) 1.055433(17) 0.02650(14) Uani 1 1 d .
C16 C 0.9972(4) 0.9417(4) 0.8775(4) 0.0386(11) Uani 1 1 d .
H16A H 0.9660 1.0073 0.9030 0.046 Uiso 1 1 calc R
C14 C 1.1461(4) 0.8511(4) 0.8048(3) 0.0366(10) Uani 1 1 d .
H14A H 1.2146 0.8559 0.7814 0.044 Uiso 1 1 calc R
C15 C 1.0992(4) 0.9460(4) 0.8451(3) 0.0356(10) Uani 1 1 d .
C22 C 0.4206(3) 0.6456(4) 0.9570(3) 0.0373(10) Uani 1 1 d .
H22A H 0.3470 0.6518 0.9632 0.045 Uiso 1 1 calc R
Br1 Br 1.17761(5) 1.08625(4) 0.85793(5) 0.05488(19) Uani 1 1 d .

loop_
_atom_site_aniso_label
_atom_site_aniso_U_11
_atom_site_aniso_U_22
_atom_site_aniso_U_33
_atom_site_aniso_U_23
_atom_site_aniso_U_13
_atom_site_aniso_U_12
C21 0.028(2) 0.037(2) 0.032(2) 0.0055(17) -0.0096(19) -0.0087(16)
C20 0.031(2) 0.032(2) 0.026(2) -0.0001(17) 0.0017(18) -0.0017(16)
C9 0.0236(18) 0.0257(19) 0.023(2) 0.0029(16) -0.0003(16) -0.0029(16)
C1 0.036(2) 0.030(2) 0.033(2) -0.0031(17) 0.012(2) 0.0070(17)
N2 0.0244(16) 0.0236(14) 0.0238(17) -0.0014(13) 0.0005(13) 0.0014(13)
C6 0.033(2) 0.042(2) 0.025(2) 0.0052(18) -0.0060(17) -0.0001(19)
C19 0.0222(17) 0.0270(19) 0.0216(18) 0.0049(15) -0.0003(15) -0.0006(15)
C3 0.0239(18) 0.0256(17) 0.0224(19) 0.0018(16) 0.0001(16) -0.0046(16)
C23 0.031(2) 0.032(2) 0.039(2) 0.0002(19) 0.0081(19) 0.0028(18)
C24 0.0275(19) 0.0265(19) 0.029(2) -0.0011(16) -0.0008(16) -0.0018(16)
C5 0.032(2) 0.035(2) 0.0209(19) 0.0030(16) -0.0014(16) -0.0045(17)
C7 0.030(2) 0.036(2) 0.033(2) 0.0057(18) -0.0045(18) 0.0059(18)
C10 0.0218(17) 0.0242(17) 0.0211(18) -0.0022(14) 0.0003(14) 0.0011(15)
C4 0.0241(18) 0.0253(18) 0.0219(18) 0.0009(15) -0.0006(15) -0.0027(15)
C8 0.031(2) 0.031(2) 0.025(2) 0.0018(17) -0.0001(17) 0.0033(17)
C11 0.0229(18) 0.0288(19) 0.0173(17) -0.0009(15) -0.0019(14) 0.0037(15)
N1 0.0266(16) 0.0322(18) 0.0276(18) 0.0001(14) 0.0009(14) 0.0078(14)
C18 0.0240(18) 0.0253(18) 0.0201(18) -0.0003(15) -0.0041(15) 0.0001(15)
C2 0.037(2) 0.031(2) 0.023(2) -0.0050(16) 0.0038(17) -0.0007(17)
C13 0.029(2) 0.039(2) 0.029(2) -0.0056(18) 0.0031(18) -0.0020(18)
C17 0.028(2) 0.033(2) 0.033(2) -0.0053(18) 0.0003(18) 0.0013(17)
C12 0.0268(18) 0.033(2) 0.0178(18) -0.0021(15) -0.0023(15) 0.0019(16)
I1 0.02524(19) 0.0348(2) 0.01920(19) 0.00154(9) -0.00160(12) 0.00118(9)
C16 0.043(3) 0.032(2) 0.040(3) -0.0078(19) -0.001(2) 0.001(2)
C14 0.034(2) 0.045(2) 0.031(2) -0.0010(19) 0.0059(18) -0.010(2)
C15 0.042(2) 0.035(2) 0.029(2) 0.0009(18) -0.007(2) -0.014(2)
C22 0.0238(19) 0.041(2) 0.047(3) 0.011(2) 0.0023(19) -0.0019(18)
Br1 0.0654(4) 0.0449(3) 0.0539(4) -0.0041(2) -0.0027(3) -0.0263(2)

loop_
_atom_type_symbol
_atom_type_description
_atom_type_scat_dispersion_real
_atom_type_scat_dispersion_imag
_atom_type_scat_source
C C 0.0033 0.0016 'International Tables Vol C Tables 4.2.6.8 and 6.1.1.4'
H H 0.0000 0.0000 'International Tables Vol C Tables 4.2.6.8 and 6.1.1.4'
N N 0.0061 0.0033 'International Tables Vol C Tables 4.2.6.8 and 6.1.1.4'
Br Br -0.2901 2.4595 'International Tables Vol C Tables 4.2.6.8 and 6.1.1.4'
I I -0.4742 1.8119 'International Tables Vol C Tables 4.2.6.8 and 6.1.1.4'

loop_
_geom_angle_atom_site_label_1
_geom_angle_atom_site_label_2
_geom_angle_atom_site_label_3
_geom_angle
C22 C21 C20 121.1(4)
C19 C20 C21 119.8(4)
C8 C9 C4 118.8(3)
C8 C9 C10 123.5(3)
C4 C9 C10 117.7(3)
N1 C1 C2 112.0(4)
C3 N2 N1 112.8(3)
C3 N2 C11 124.8(3)
N1 N2 C11 122.4(3)
C5 C6 C7 120.2(4)
C20 C19 C24 119.1(4)
C20 C19 C18 120.6(4)
C24 C19 C18 120.3(4)
N2 C3 C2 105.6(4)
N2 C3 C4 119.0(4)
C2 C3 C4 135.3(4)
C22 C23 C24 119.7(4)
C23 C24 C19 120.6(4)
C6 C5 C4 119.8(4)
C8 C7 C6 119.8(4)
C18 C10 C9 123.6(3)
C18 C10 C11 122.7(3)
C9 C10 C11 113.6(3)
C5 C4 C9 120.2(4)
C5 C4 C3 121.1(4)
C9 C4 C3 118.7(3)
C9 C8 C7 121.0(4)
N2 C11 C12 112.6(3)
N2 C11 C10 107.2(3)
C12 C11 C10 112.5(3)
C1 N1 N2 104.5(3)
C10 C18 C19 126.6(3)
C10 C18 I1 121.5(3)
C19 C18 I1 111.9(3)
C1 C2 C3 105.1(4)
C14 C13 C12 120.7(4)
C16 C17 C12 121.2(4)
C17 C12 C13 118.3(4)
C17 C12 C11 121.0(4)
C13 C12 C11 120.5(3)
C15 C16 C17 119.2(4)
C15 C14 C13 119.0(4)
C16 C15 C14 121.5(4)
C16 C15 Br1 118.9(4)
C14 C15 Br1 119.6(4)
C21 C22 C23 119.7(4)

loop_
_geom_bond_atom_site_label_1
_geom_bond_atom_site_label_2
_geom_bond_distance
C21 C22 1.370(7)
C21 C20 1.383(6)
C20 C19 1.378(6)
C9 C8 1.381(5)
C9 C4 1.399(5)
C9 C10 1.490(5)
C1 N1 1.314(6)
C1 C2 1.380(6)
N2 C3 1.341(5)
N2 N1 1.343(5)
N2 C11 1.458(5)
C6 C5 1.382(6)
C6 C7 1.384(6)
C19 C24 1.391(6)
C19 C18 1.482(5)
C3 C2 1.382(6)
C3 C4 1.450(5)
C23 C22 1.378(7)
C23 C24 1.386(6)
C5 C4 1.390(5)
C7 C8 1.383(6)
C10 C18 1.340(5)
C10 C11 1.518(5)
C11 C12 1.518(5)
C18 I1 2.122(4)
C13 C14 1.388(6)
C13 C12 1.393(5)
C17 C16 1.377(6)
C17 C12 1.388(6)
C16 C15 1.371(7)
C14 C15 1.374(7)
C15 Br1 1.899(4)
